data_4026017
loop_
_publ_author_name
'K. V. Sajna'
'Ramesh Kotikalapudi'
'Manab Chakravarty'
'N. N. Bhuvan Kumar'
'K. C. Kumara Swamy'

_publ_section_title
;
 Cycloaddition Reactions of Allenylphosphonates and Related Allenes with
 Dialkyl Acetylenedicarboxylates, 1,3-Diphenylisobenzofuran, and
 Anthracene
;
_journal_name_full 'Journal of Organic Chemistry'
_journal_page_first 920
_journal_page_last 938
_journal_paper_doi 10.1021/jo102240u
_journal_volume 76
_journal_year 2011
_chemical_formula_sum 'C17 H25 Cl2 O7 P'
_chemical_formula_weight 443.24
_chemical_name_systematic
; 
 ? 
;
_space_group_IT_number 14
_symmetry_cell_setting monoclinic
_symmetry_space_group_name_Hall '-P 2ybc'
_symmetry_space_group_name_H-M 'P 1 21/c 1'
_atom_sites_solution_hydrogens geom
_atom_sites_solution_primary direct
_atom_sites_solution_secondary difmap
_audit_creation_method SHELXL-97
_cell_angle_alpha 90.00
_cell_angle_beta 111.638(2)
_cell_angle_gamma 90.00
_cell_formula_units_Z 4
_cell_length_a 13.9539(13)
_cell_length_b 9.8610(9)
_cell_length_c 16.9007(16)
_cell_measurement_reflns_used 3088
_cell_measurement_temperature 273(2)
_cell_measurement_theta_max 21.02
_cell_measurement_theta_min 2.44
_cell_volume 2161.7(3)
_computing_cell_refinement 'Bruker SMART'
_computing_data_collection 'Bruker SMART'
_computing_data_reduction 'Bruker SAINT'
_computing_molecular_graphics 'Bruker SHELXTL'
_computing_publication_material 'Bruker SHELXTL'
_computing_structure_refinement 'SHELXL-97 (Sheldrick, 1997)'
_computing_structure_solution 'SHELXS-97 (Sheldrick, 1990)'
_diffrn_ambient_temperature 273(2)
_diffrn_measured_fraction_theta_full 0.998
_diffrn_measured_fraction_theta_max 0.998
_diffrn_measurement_device_type 'CCD area detector'
_diffrn_measurement_method 'phi and omega scans'
_diffrn_radiation_monochromator graphite
_diffrn_radiation_source 'fine-focus sealed tube'
_diffrn_radiation_type MoK\a
_diffrn_radiation_wavelength 0.71073
_diffrn_reflns_av_R_equivalents 0.0489
_diffrn_reflns_av_sigmaI/netI 0.0370
_diffrn_reflns_limit_h_max 16
_diffrn_reflns_limit_h_min -16
_diffrn_reflns_limit_k_max 11
_diffrn_reflns_limit_k_min -11
_diffrn_reflns_limit_l_max 20
_diffrn_reflns_limit_l_min -20
_diffrn_reflns_number 20204
_diffrn_reflns_theta_full 25.00
_diffrn_reflns_theta_max 25.00
_diffrn_reflns_theta_min 1.57
_exptl_absorpt_coefficient_mu 0.408
_exptl_absorpt_correction_T_max 0.9759
_exptl_absorpt_correction_T_min 0.9527
_exptl_absorpt_correction_type empirical
_exptl_absorpt_process_details 'empirical sadabs'
_exptl_crystal_colour colorless
_exptl_crystal_density_diffrn 1.362
_exptl_crystal_density_meas ?
_exptl_crystal_description block
_exptl_crystal_F_000 928
_exptl_crystal_size_max 0.12
_exptl_crystal_size_mid 0.10
_exptl_crystal_size_min 0.06
_refine_diff_density_max 0.618
_refine_diff_density_min -0.561
_refine_diff_density_rms 0.068
_refine_ls_extinction_method none
_refine_ls_goodness_of_fit_ref 1.122
_refine_ls_hydrogen_treatment constr
_refine_ls_matrix_type full
_refine_ls_number_parameters 250
_refine_ls_number_reflns 3801
_refine_ls_number_restraints 0
_refine_ls_restrained_S_all 1.122
_refine_ls_R_factor_all 0.1082
_refine_ls_R_factor_gt 0.0853
_refine_ls_shift/su_max 0.000
_refine_ls_shift/su_mean 0.000
_refine_ls_structure_factor_coef Fsqd
_refine_ls_weighting_details 'calc w=1/[\s^2^(Fo^2^)+(0.0728P)^2^+3.9519P] where P=(Fo^2^+2Fc^2^)/3'
_refine_ls_weighting_scheme calc
_refine_ls_wR_factor_gt 0.1886
_refine_ls_wR_factor_ref 0.2013
_reflns_number_gt 2942
_reflns_number_total 3801
_reflns_threshold_expression >2sigma(I)
_cod_data_source_file jo102240u_si_002_02.cif
_cod_data_source_block compd-25
_cod_depositor_comments
;
The following automatic conversions were performed:

'_exptl_crystal_density_meas' value 'none' was changed to '?' - the
value is perceived as not measured.

Automatic conversion script
Id: cif_fix_values 3008 2015-01-20 13:52:24Z robertas 
;
_cod_database_code 4026017

loop_
_symmetry_equiv_pos_as_xyz
'x, y, z'
'-x, y+1/2, -z+1/2'
'-x, -y, -z'
'x, -y-1/2, z-1/2'

loop_
_atom_site_label
_atom_site_type_symbol
_atom_site_fract_x
_atom_site_fract_y
_atom_site_fract_z
_atom_site_U_iso_or_equiv
_atom_site_adp_type
_atom_site_occupancy
_atom_site_symmetry_multiplicity
_atom_site_calc_flag
_atom_site_refinement_flags
P P 0.46442(8) 0.26433(10) 0.18564(7) 0.0366(3) Uani 1 1 d .
O1 O 0.4922(2) 0.3215(3) 0.11008(18) 0.0458(8) Uani 1 1 d .
O2 O 0.5708(2) 0.2306(3) 0.25780(19) 0.0435(7) Uani 1 1 d .
O3 O 0.3985(2) 0.1449(3) 0.1612(2) 0.0569(9) Uani 1 1 d .
O4 O 0.0978(3) 0.4779(4) 0.2203(3) 0.0748(12) Uani 1 1 d .
O5 O 0.1211(2) 0.2566(4) 0.2179(3) 0.0686(11) Uani 1 1 d .
O6 O 0.3083(3) 0.5296(4) 0.0403(2) 0.0718(11) Uani 1 1 d .
O7 O 0.1556(3) 0.4993(5) 0.0509(2) 0.0783(13) Uani 1 1 d .
Cl1 Cl 0.8175(2) 0.4309(3) 0.49919(19) 0.1504(10) Uani 1 1 d .
Cl2 Cl 0.9300(3) 0.6782(4) 0.5368(3) 0.1830(13) Uani 1 1 d .
C1 C 0.5772(4) 0.4160(5) 0.1288(3) 0.0508(12) Uani 1 1 d .
H1A H 0.5603 0.4993 0.1513 0.061 Uiso 1 1 calc R
H1B H 0.5879 0.4378 0.0767 0.061 Uiso 1 1 calc R
C2 C 0.6757(3) 0.3568(5) 0.1929(3) 0.0481(11) Uani 1 1 d .
C3 C 0.6576(3) 0.3229(5) 0.2735(3) 0.0487(11) Uani 1 1 d .
H3A H 0.7193 0.2817 0.3140 0.058 Uiso 1 1 calc R
H3B H 0.6444 0.4059 0.2985 0.058 Uiso 1 1 calc R
C4 C 0.7091(4) 0.2311(5) 0.1562(4) 0.0646(14) Uani 1 1 d .
H4A H 0.7733 0.1979 0.1964 0.097 Uiso 1 1 calc R
H4B H 0.7175 0.2547 0.1041 0.097 Uiso 1 1 calc R
H4C H 0.6574 0.1619 0.1453 0.097 Uiso 1 1 calc R
C5 C 0.7595(4) 0.4665(6) 0.2152(4) 0.0776(18) Uani 1 1 d .
H5A H 0.7372 0.5445 0.2378 0.116 Uiso 1 1 calc R
H5B H 0.7717 0.4917 0.1649 0.116 Uiso 1 1 calc R
H5C H 0.8220 0.4319 0.2569 0.116 Uiso 1 1 calc R
C6 C 0.4087(3) 0.4029(4) 0.2236(3) 0.0350(9) Uani 1 1 d .
H6 H 0.4535 0.4826 0.2410 0.042 Uiso 1 1 calc R
C7 C 0.3586(3) 0.3617(4) 0.2877(3) 0.0369(9) Uani 1 1 d .
C8 C 0.3952(3) 0.3313(5) 0.3699(3) 0.0447(11) Uani 1 1 d .
C9 C 0.3251(4) 0.3048(6) 0.4172(3) 0.0653(15) Uani 1 1 d .
H9A H 0.2547 0.3109 0.3786 0.098 Uiso 1 1 calc R
H9B H 0.3375 0.3709 0.4616 0.098 Uiso 1 1 calc R
H9C H 0.3380 0.2157 0.4416 0.098 Uiso 1 1 calc R
C10 C 0.5076(4) 0.3250(6) 0.4211(3) 0.0610(14) Uani 1 1 d .
H10A H 0.5298 0.2321 0.4278 0.092 Uiso 1 1 calc R
H10B H 0.5210 0.3644 0.4761 0.092 Uiso 1 1 calc R
H10C H 0.5446 0.3745 0.3926 0.092 Uiso 1 1 calc R
C11 C 0.2574(3) 0.3926(4) 0.2220(3) 0.0369(10) Uani 1 1 d .
C12 C 0.2982(3) 0.4357(4) 0.1654(3) 0.0386(10) Uani 1 1 d .
C13 C 0.1504(3) 0.3838(5) 0.2203(3) 0.0435(11) Uani 1 1 d .
C14 C 0.0207(4) 0.2308(7) 0.2220(5) 0.091(2) Uani 1 1 d .
H14A H 0.0204 0.2608 0.2759 0.136 Uiso 1 1 calc R
H14B H 0.0063 0.1354 0.2157 0.136 Uiso 1 1 calc R
H14C H -0.0311 0.2791 0.1770 0.136 Uiso 1 1 calc R
C15 C 0.2571(4) 0.4926(5) 0.0799(3) 0.0451(11) Uani 1 1 d .
C16 C 0.1056(5) 0.5525(8) -0.0340(4) 0.098(2) Uani 1 1 d .
H16A H 0.1359 0.6381 -0.0386 0.146 Uiso 1 1 calc R
H16B H 0.0335 0.5649 -0.0455 0.146 Uiso 1 1 calc R
H16C H 0.1141 0.4900 -0.0745 0.146 Uiso 1 1 calc R
C17 C 0.8447(6) 0.5796(9) 0.4603(5) 0.111(3) Uani 1 1 d .
H17A H 0.8729 0.5596 0.4170 0.133 Uiso 1 1 calc R
H17B H 0.7812 0.6299 0.4334 0.133 Uiso 1 1 calc R

loop_
_atom_site_aniso_label
_atom_site_aniso_U_11
_atom_site_aniso_U_22
_atom_site_aniso_U_33
_atom_site_aniso_U_23
_atom_site_aniso_U_13
_atom_site_aniso_U_12
P 0.0347(6) 0.0299(6) 0.0461(7) -0.0040(5) 0.0160(5) -0.0023(4)
O1 0.0423(17) 0.0555(19) 0.0401(17) -0.0036(14) 0.0158(14) -0.0006(14)
O2 0.0429(17) 0.0356(16) 0.0521(18) 0.0062(13) 0.0178(14) 0.0007(13)
O3 0.0506(19) 0.0379(17) 0.084(2) -0.0167(16) 0.0270(18) -0.0100(14)
O4 0.053(2) 0.068(2) 0.111(3) -0.005(2) 0.039(2) 0.0161(19)
O5 0.0446(19) 0.059(2) 0.108(3) 0.017(2) 0.035(2) 0.0016(17)
O6 0.057(2) 0.096(3) 0.068(2) 0.035(2) 0.031(2) 0.009(2)
O7 0.044(2) 0.132(4) 0.056(2) 0.041(2) 0.0146(17) 0.014(2)
Cl1 0.165(2) 0.1170(19) 0.163(2) 0.0313(17) 0.053(2) 0.0183(17)
Cl2 0.161(3) 0.177(3) 0.227(4) -0.048(3) 0.090(3) -0.044(2)
C1 0.056(3) 0.047(3) 0.057(3) 0.006(2) 0.030(2) 0.000(2)
C2 0.042(3) 0.046(3) 0.062(3) -0.003(2) 0.026(2) -0.005(2)
C3 0.036(2) 0.046(3) 0.056(3) -0.001(2) 0.008(2) 0.000(2)
C4 0.053(3) 0.062(3) 0.087(4) -0.008(3) 0.035(3) 0.008(3)
C5 0.061(4) 0.072(4) 0.108(5) -0.008(3) 0.041(3) -0.021(3)
C6 0.033(2) 0.031(2) 0.042(2) -0.0011(17) 0.0144(19) -0.0024(17)
C7 0.036(2) 0.034(2) 0.041(2) -0.0037(18) 0.0146(19) 0.0022(17)
C8 0.046(3) 0.047(3) 0.041(3) 0.000(2) 0.016(2) 0.004(2)
C9 0.060(3) 0.093(4) 0.046(3) 0.003(3) 0.022(3) 0.006(3)
C10 0.051(3) 0.087(4) 0.040(3) 0.003(3) 0.010(2) 0.007(3)
C11 0.038(2) 0.034(2) 0.039(2) 0.0004(18) 0.0142(19) 0.0051(17)
C12 0.040(2) 0.035(2) 0.041(2) 0.0010(18) 0.015(2) 0.0028(18)
C13 0.037(2) 0.054(3) 0.040(3) 0.006(2) 0.015(2) 0.009(2)
C14 0.048(3) 0.109(5) 0.117(5) 0.035(4) 0.033(3) -0.008(3)
C15 0.043(3) 0.046(3) 0.048(3) 0.008(2) 0.019(2) 0.006(2)
C16 0.060(4) 0.159(7) 0.065(4) 0.052(4) 0.013(3) 0.023(4)
C17 0.091(5) 0.157(8) 0.082(5) 0.028(5) 0.028(4) 0.016(5)

loop_
_atom_type_symbol
_atom_type_description
_atom_type_scat_dispersion_real
_atom_type_scat_dispersion_imag
_atom_type_scat_source
C C 0.0033 0.0016 'International Tables Vol C Tables 4.2.6.8 and 6.1.1.4'
H H 0.0000 0.0000 'International Tables Vol C Tables 4.2.6.8 and 6.1.1.4'
O O 0.0106 0.0060 'International Tables Vol C Tables 4.2.6.8 and 6.1.1.4'
P P 0.1023 0.0942 'International Tables Vol C Tables 4.2.6.8 and 6.1.1.4'
Cl Cl 0.1484 0.1585 'International Tables Vol C Tables 4.2.6.8 and 6.1.1.4'

loop_
_geom_angle_atom_site_label_1
_geom_angle_atom_site_label_2
_geom_angle_atom_site_label_3
_geom_angle
O3 P O1 112.26(19)
O3 P O2 111.45(18)
O1 P O2 105.14(16)
O3 P C6 113.81(18)
O1 P C6 106.62(18)
O2 P C6 107.00(18)
C1 O1 P 118.8(3)
C3 O2 P 119.5(3)
C13 O5 C14 117.5(4)
C15 O7 C16 116.6(4)
O1 C1 C2 111.2(4)
O1 C1 H1A 109.4
C2 C1 H1A 109.4
O1 C1 H1B 109.4
C2 C1 H1B 109.4
H1A C1 H1B 108.0
C3 C2 C1 108.7(4)
C3 C2 C4 111.2(4)
C1 C2 C4 110.6(4)
C3 C2 C5 107.5(4)
C1 C2 C5 108.1(4)
C4 C2 C5 110.6(4)
O2 C3 C2 112.2(4)
O2 C3 H3A 109.2
C2 C3 H3A 109.2
O2 C3 H3B 109.2
C2 C3 H3B 109.2
H3A C3 H3B 107.9
C2 C4 H4A 109.5
C2 C4 H4B 109.5
H4A C4 H4B 109.5
C2 C4 H4C 109.5
H4A C4 H4C 109.5
H4B C4 H4C 109.5
C2 C5 H5A 109.5
C2 C5 H5B 109.5
H5A C5 H5B 109.5
C2 C5 H5C 109.5
H5A C5 H5C 109.5
H5B C5 H5C 109.5
C12 C6 C7 84.1(3)
C12 C6 P 113.3(3)
C7 C6 P 114.6(3)
C12 C6 H6 113.8
C7 C6 H6 113.8
P C6 H6 113.8
C8 C7 C11 136.8(4)
C8 C7 C6 134.1(4)
C11 C7 C6 88.4(3)
C7 C8 C10 122.4(4)
C7 C8 C9 121.6(4)
C10 C8 C9 116.0(4)
C8 C9 H9A 109.5
C8 C9 H9B 109.5
H9A C9 H9B 109.5
C8 C9 H9C 109.5
H9A C9 H9C 109.5
H9B C9 H9C 109.5
C8 C10 H10A 109.5
C8 C10 H10B 109.5
H10A C10 H10B 109.5
C8 C10 H10C 109.5
H10A C10 H10C 109.5
H10B C10 H10C 109.5
C12 C11 C7 93.6(3)
C12 C11 C13 133.5(4)
C7 C11 C13 132.9(4)
C11 C12 C15 135.2(4)
C11 C12 C6 93.8(3)
C15 C12 C6 131.0(4)
O4 C13 O5 124.1(4)
O4 C13 C11 125.1(4)
O5 C13 C11 110.8(4)
O5 C14 H14A 109.5
O5 C14 H14B 109.5
H14A C14 H14B 109.5
O5 C14 H14C 109.5
H14A C14 H14C 109.5
H14B C14 H14C 109.5
O6 C15 O7 123.7(4)
O6 C15 C12 124.8(4)
O7 C15 C12 111.4(4)
O7 C16 H16A 109.5
O7 C16 H16B 109.5
H16A C16 H16B 109.5
O7 C16 H16C 109.5
H16A C16 H16C 109.5
H16B C16 H16C 109.5
Cl2 C17 Cl1 113.0(4)
Cl2 C17 H17A 109.0
Cl1 C17 H17A 109.0
Cl2 C17 H17B 109.0
Cl1 C17 H17B 109.0
H17A C17 H17B 107.8

loop_
_geom_bond_atom_site_label_1
_geom_bond_atom_site_label_2
_geom_bond_distance
P O3 1.457(3)
P O1 1.570(3)
P O2 1.571(3)
P C6 1.803(4)
O1 C1 1.449(5)
O2 C3 1.459(5)
O4 C13 1.183(5)
O5 C13 1.316(6)
O5 C14 1.450(6)
O6 C15 1.201(5)
O7 C15 1.318(5)
O7 C16 1.443(6)
Cl1 C17 1.706(9)
Cl2 C17 1.703(9)
C1 C2 1.519(7)
C1 H1A 0.9700
C1 H1B 0.9700
C2 C3 1.511(7)
C2 C4 1.533(6)
C2 C5 1.534(7)
C3 H3A 0.9700
C3 H3B 0.9700
C4 H4A 0.9600
C4 H4B 0.9600
C4 H4C 0.9600
C5 H5A 0.9600
C5 H5B 0.9600
C5 H5C 0.9600
C6 C12 1.527(6)
C6 C7 1.544(6)
C6 H6 0.9800
C7 C8 1.325(6)
C7 C11 1.471(6)
C8 C10 1.488(6)
C8 C9 1.496(6)
C9 H9A 0.9600
C9 H9B 0.9600
C9 H9C 0.9600
C10 H10A 0.9600
C10 H10B 0.9600
C10 H10C 0.9600
C11 C12 1.350(6)
C11 C13 1.485(6)
C12 C15 1.457(6)
C14 H14A 0.9600
C14 H14B 0.9600
C14 H14C 0.9600
C16 H16A 0.9600
C16 H16B 0.9600
C16 H16C 0.9600
C17 H17A 0.9700
C17 H17B 0.9700
